data_7118190
loop_
_publ_author_name
'Abrahams, C. T.'
'Abrahams, B. F.'
'Hudson, T. A.'
'Robson, R.'

_publ_section_title
;
 Templation of a square grid copper(ii) 4,4'-bipyridine network by a 3D
 PtS-related Cu(i)-Cu(ii) 4,4'-bipyridine crystal.
;
_journal_issue 3
_journal_name_full 'Chemical communications (Cambridge, England)'
_journal_page_first 609
_journal_page_last 612
_journal_paper_doi 10.1039/c5cc08266h
_journal_volume 52
_journal_year 2016
_chemical_formula_sum 'C20 H20 Cu N4 O8 S2'
_chemical_formula_weight 572.06
_space_group_crystal_system tetragonal
_space_group_IT_number 130
_space_group_name_Hall '-P 4a 2ac'
_space_group_name_H-M_alt 'P 4/n c c'
_symmetry_space_group_name_Hall '-P 4a 2ac'
_symmetry_space_group_name_H-M 'P 4/n c c :2'
_atom_sites_solution_hydrogens mixed
_audit_creation_method SHELXL-2014/7
_audit_update_record
;
2015-10-01 deposited with the CCDC.
2015-11-05 downloaded from the CCDC.
;
_cell_angle_alpha 90
_cell_angle_beta 90
_cell_angle_gamma 90
_cell_formula_units_Z 4
_cell_length_a 11.5095(5)
_cell_length_b 11.5095(5)
_cell_length_c 15.4286(7)
_cell_measurement_reflns_used 924
_cell_measurement_temperature 240(2)
_cell_measurement_theta_max 72.4380
_cell_measurement_theta_min 4.8040
_cell_volume 2043.80(16)
_computing_cell_refinement
;
CrysAlisPro, Agilent Technologies,
Version 1.171.37.33 (release 27-03-2014 CrysAlis171 .NET)
(compiled Mar 27 2014,17:12:48)
;
_computing_data_collection
;
CrysAlisPro, Agilent Technologies,
Version 1.171.37.33 (release 27-03-2014 CrysAlis171 .NET)
(compiled Mar 27 2014,17:12:48)
;
_computing_data_reduction
;
CrysAlisPro, Agilent Technologies,
Version 1.171.37.33 (release 27-03-2014 CrysAlis171 .NET)
(compiled Mar 27 2014,17:12:48)
;
_computing_structure_refinement 'SHELXL-2014/7 (Sheldrick, 2014)'
_computing_structure_solution 'SHELXS-2014/7 (Sheldrick, 2014)'
_diffrn_ambient_temperature 240(2)
_diffrn_detector 'CCD plate'
_diffrn_detector_area_resol_mean 10.2273
_diffrn_detector_type Atlas
_diffrn_measured_fraction_theta_full 1.000
_diffrn_measured_fraction_theta_max 0.977
_diffrn_measurement_device 'four-circle diffractometer'
_diffrn_measurement_device_type 'SuperNova, Dual, Cu at zero, Atlas'
_diffrn_radiation_monochromator mirror
_diffrn_radiation_probe x-ray
_diffrn_radiation_type CuK\a
_diffrn_radiation_wavelength 1.54184
_diffrn_reflns_av_R_equivalents 0.0284
_diffrn_reflns_av_unetI/netI 0.0234
_diffrn_reflns_laue_measured_fraction_full 1.000
_diffrn_reflns_laue_measured_fraction_max 0.977
_diffrn_reflns_limit_h_max 9
_diffrn_reflns_limit_h_min -12
_diffrn_reflns_limit_k_max 14
_diffrn_reflns_limit_k_min -12
_diffrn_reflns_limit_l_max 12
_diffrn_reflns_limit_l_min -19
_diffrn_reflns_number 3647
_diffrn_reflns_point_group_measured_fraction_full 1.000
_diffrn_reflns_point_group_measured_fraction_max 0.977
_diffrn_reflns_theta_full 67.684
_diffrn_reflns_theta_max 73.835
_diffrn_reflns_theta_min 5.436
_diffrn_source 'sealed X-ray tube'
_diffrn_source_type 'SuperNova (Cu) X-ray Source'
_exptl_absorpt_coefficient_mu 3.982
_exptl_absorpt_correction_T_max 0.930
_exptl_absorpt_correction_T_min 0.774
_exptl_absorpt_correction_type gaussian
_exptl_absorpt_process_details
;
CrysAlisPro, Agilent Technologies,
Version 1.171.37.33 (release 27-03-2014 CrysAlis171 .NET)
(compiled Mar 27 2014,17:12:48)
Numerical absorption correction based on gaussian integration 
overa multifaceted crystal model
Empirical absorption correction using spherical harmonics,
 implemented in SCALE3 ABSPACK scaling algorithm.
;
_exptl_crystal_colour blue
_exptl_crystal_density_diffrn 1.859
_exptl_crystal_description needle
_exptl_crystal_F_000 1172
_exptl_crystal_size_max 0.12
_exptl_crystal_size_mid 0.03
_exptl_crystal_size_min 0.02
_refine_diff_density_max 0.544
_refine_diff_density_min -0.348
_refine_diff_density_rms 0.068
_refine_ls_extinction_method none
_refine_ls_goodness_of_fit_ref 1.171
_refine_ls_hydrogen_treatment mixed
_refine_ls_matrix_type full
_refine_ls_number_parameters 122
_refine_ls_number_reflns 1023
_refine_ls_number_restraints 8
_refine_ls_restrained_S_all 1.167
_refine_ls_R_factor_all 0.0709
_refine_ls_R_factor_gt 0.0604
_refine_ls_shift/su_max 0.000
_refine_ls_shift/su_mean 0.000
_refine_ls_structure_factor_coef Fsqd
_refine_ls_weighting_details 'w=1/[\s^2^(Fo^2^)+(0.0546P)^2^+6.3564P] where P=(Fo^2^+2Fc^2^)/3'
_refine_ls_weighting_scheme calc
_refine_ls_wR_factor_gt 0.1602
_refine_ls_wR_factor_ref 0.1660
_reflns_Friedel_coverage 0.000
_reflns_number_gt 817
_reflns_number_total 1023
_reflns_threshold_expression 'I > 2\s(I)'
_cod_data_source_file c5cc08266h2.cif
_cod_data_source_block shelx
_cod_original_cell_volume 2043.8(2)
_cod_database_code 7118190
_shelx_shelxl_version_number 2014/7
_shelx_space_group_comment
;
The symmetry employed for this shelxl refinement is uniquely defined
by the following loop, which should always be used as a source of
symmetry information in preference to the above space-group names.
They are only intended as comments.
;

loop_
_space_group_symop_operation_xyz
'x, y, z'
'-x+1/2, -y+1/2, z'
'-y+1/2, x, z'
'y, -x+1/2, z'
'-x, y+1/2, -z+1/2'
'x+1/2, -y, -z+1/2'
'y+1/2, x+1/2, -z+1/2'
'-y, -x, -z+1/2'
'-x, -y, -z'
'x-1/2, y-1/2, -z'
'y-1/2, -x, -z'
'-y, x-1/2, -z'
'x, -y-1/2, z-1/2'
'-x-1/2, y, z-1/2'
'-y-1/2, -x-1/2, z-1/2'
'y, x, z-1/2'

loop_
_atom_site_label
_atom_site_type_symbol
_atom_site_fract_x
_atom_site_fract_y
_atom_site_fract_z
_atom_site_U_iso_or_equiv
_atom_site_adp_type
_atom_site_occupancy
_atom_site_site_symmetry_order
_atom_site_calc_flag
_atom_site_refinement_flags_posn
_atom_site_refinement_flags_adp
_atom_site_refinement_flags_occupancy
C1 C 0.7112(5) 0.4012(6) 0.4024(3) 0.0656(17) Uani 1 1 d . . .
H1 H 0.7928 0.4017 0.4033 0.079 Uiso 1 1 calc R U .
C2 C 0.6527(5) 0.4669(6) 0.4644(3) 0.0684(18) Uani 1 1 d . . .
H2 H 0.6948 0.5118 0.5044 0.082 Uiso 1 1 calc R U .
C3 C 0.5329(5) 0.4661(5) 0.4669(3) 0.0456(12) Uani 1 1 d . . .
C4 C 0.4757(5) 0.3993(5) 0.4034(3) 0.0485(12) Uani 1 1 d . . .
H4 H 0.3942 0.3950 0.4022 0.058 Uiso 1 1 calc R U .
C5 C 0.5412(5) 0.3409(5) 0.3437(3) 0.0511(12) Uani 1 1 d . . .
H5 H 0.5019 0.2996 0.3001 0.061 Uiso 1 1 calc R U .
N1 N 0.6591(4) 0.3385(4) 0.3430(2) 0.0424(9) Uani 1 1 d . . .
O1 O 0.6039(4) 0.1039(4) 0.2500 0.0561(13) Uani 1 2 d DS T P
O2 O 0.3815(14) 0.1603(14) 0.2017(8) 0.070(3) Uani 0.5 1 d . . P
O3 O 0.3994(19) 0.151(2) 0.1666(9) 0.127(8) Uani 0.5 1 d . . P
O4 O 0.237(10) 0.215(7) 0.0553(9) 0.099(17) Uani 0.25 1 d . . P
O6 O 0.276(3) 0.261(6) 0.3111(7) 0.063(5) Uani 0.25 1 d . U P
Cu1 Cu 0.7500 0.2500 0.2500 0.0422(4) Uani 1 4 d S T P
S1 S 0.3347(5) 0.2718(5) 0.1424(4) 0.0563(13) Uani 0.25 1 d . . P
S2 S 0.3095(5) 0.2587(10) 0.2234(3) 0.061(2) Uani 0.25 1 d . U P
H01 H 0.5292(10) 0.108(6) 0.242(5) 0.09(3) Uiso 1 1 d D . .

loop_
_atom_site_aniso_label
_atom_site_aniso_U_11
_atom_site_aniso_U_22
_atom_site_aniso_U_33
_atom_site_aniso_U_23
_atom_site_aniso_U_13
_atom_site_aniso_U_12
C1 0.050(3) 0.107(5) 0.039(3) -0.020(3) 0.000(2) 0.018(3)
C2 0.055(3) 0.109(5) 0.041(3) -0.033(3) -0.002(3) 0.012(3)
C3 0.051(3) 0.059(3) 0.0265(18) 0.001(2) 0.005(2) 0.016(2)
C4 0.051(3) 0.052(3) 0.042(3) -0.003(2) 0.001(2) 0.010(2)
C5 0.058(3) 0.055(3) 0.040(2) -0.010(2) -0.005(2) 0.011(2)
N1 0.054(2) 0.051(2) 0.0221(15) -0.0013(16) -0.0004(17) 0.0173(17)
O1 0.0553(19) 0.0553(19) 0.058(3) 0.0096(19) -0.0096(19) 0.011(3)
O2 0.057(6) 0.086(7) 0.068(9) -0.002(6) -0.005(6) 0.016(6)
O3 0.107(12) 0.192(16) 0.081(11) -0.029(11) -0.028(10) 0.089(11)
O4 0.15(4) 0.09(2) 0.064(8) -0.029(19) 0.05(3) -0.06(3)
O6 0.079(10) 0.064(11) 0.047(4) -0.003(10) -0.003(6) 0.021(10)
Cu1 0.0532(6) 0.0532(6) 0.0203(6) 0.000 0.000 0.0206(7)
S1 0.051(3) 0.052(3) 0.066(3) -0.014(3) -0.010(3) 0.003(2)
S2 0.076(3) 0.059(4) 0.049(2) -0.004(3) 0.000(2) 0.024(6)

loop_
_atom_type_symbol
_atom_type_description
_atom_type_scat_dispersion_real
_atom_type_scat_dispersion_imag
_atom_type_scat_source
C C 0.0181 0.0091 'International Tables Vol C Tables 4.2.6.8 and 6.1.1.4'
H H 0.0000 0.0000 'International Tables Vol C Tables 4.2.6.8 and 6.1.1.4'
N N 0.0311 0.0180 'International Tables Vol C Tables 4.2.6.8 and 6.1.1.4'
O O 0.0492 0.0322 'International Tables Vol C Tables 4.2.6.8 and 6.1.1.4'
Cu Cu -1.9646 0.5888 'International Tables Vol C Tables 4.2.6.8 and 6.1.1.4'
S S 0.3331 0.5567 'International Tables Vol C Tables 4.2.6.8 and 6.1.1.4'

loop_
_geom_angle_atom_site_label_1
_geom_angle_atom_site_label_2
_geom_angle_atom_site_label_3
_geom_angle
_geom_angle_site_symmetry_1
_geom_angle_site_symmetry_3
N1 C1 C2 123.9(5) . .
C3 C2 C1 119.9(5) . .
C2 C3 C4 116.8(4) . .
C2 C3 C3 121.6(6) . 9_666
C4 C3 C3 121.6(6) . 9_666
C5 C4 C3 118.6(5) . .
N1 C5 C4 124.6(5) . .
C1 N1 C5 116.1(4) . .
C1 N1 Cu1 122.0(4) . .
C5 N1 Cu1 121.8(3) . .
O3 O2 S2 123(4) . .
O3 O2 S2 125(4) . 4
S2 O2 S2 38.9(6) . 4
O3 O2 S1 75(3) . 4
S2 O2 S1 69.1(8) . 4
S2 O2 S1 50.0(6) 4 4
O3 O2 S1 75(4) . .
S2 O2 S1 48.5(6) . .
S2 O2 S1 68.8(8) 4 .
S1 O2 S1 52.2(6) 4 .
O2 O3 S1 83(4) . 4
O2 O3 S1 84(4) . .
S1 O3 S1 53.8(8) 4 .
O2 O3 S2 41(3) . .
S1 O3 S2 60.2(7) 4 .
S1 O3 S2 43.4(6) . .
O2 O3 S2 40(3) . 4
S1 O3 S2 42.7(6) 4 4
S1 O3 S2 60.7(7) . 4
S2 O3 S2 30.4(4) . 4
O4 O4 O4 90.00(3) 3 4
O4 O4 O4 45.002(6) 3 2
O4 O4 O4 45.00(2) 4 2
O4 O4 S1 85(10) 3 4
O4 O4 S1 117(2) 4 4
O4 O4 S1 105(7) 2 4
O4 O4 S1 116(4) 3 2
O4 O4 S1 73(10) 4 2
O4 O4 S1 96(10) 2 2
S1 O4 S1 54.7(6) 4 2
O4 O4 S1 46.1(5) 3 .
O4 O4 S1 86(9) 4 .
O4 O4 S1 57(7) 2 .
S1 O4 S1 48.3(16) 4 .
S1 O4 S1 70.7(7) 2 .
O4 O4 S1 76(10) 3 3
O4 O4 S1 48(3) 4 3
O4 O4 S1 49(7) 2 3
S1 O4 S1 70.4(9) 4 3
S1 O4 S1 46.6(18) 2 3
S1 O4 S1 44.0(6) . 3
O6 O6 O6 90.01(5) 4 3
O6 O6 O6 45.003(6) 4 2
O6 O6 O6 45.00(5) 3 2
O6 O6 S2 95(6) 4 .
O6 O6 S2 105(3) 3 .
O6 O6 S2 104(2) 2 .
O6 O6 S2 104(3) 4 3
O6 O6 S2 68(5) 3 3
O6 O6 S2 84(6) 2 3
S2 O6 S2 38.9(7) . 3
O6 O6 S2 59(3) 4 4
O6 O6 S2 94(5) 3 4
O6 O6 S2 72(6) 2 4
S2 O6 S2 37.5(8) . 4
S2 O6 S2 52.9(6) 3 4
O6 O6 S2 70(5) 4 2
O6 O6 S2 61(3) 3 2
O6 O6 S2 53.9(15) 2 2
S2 O6 S2 52.2(6) . 2
S2 O6 S2 35.1(5) 3 2
S2 O6 S2 34.6(4) 4 2
N1 Cu1 N1 89.0(2) . 8_665
N1 Cu1 N1 178.9(3) . 7_545
N1 Cu1 N1 91.0(2) 8_665 7_545
N1 Cu1 N1 91.0(2) . 2_655
N1 Cu1 N1 178.9(3) 8_665 2_655
N1 Cu1 N1 89.0(2) 7_545 2_655
N1 Cu1 O1 89.46(13) . .
N1 Cu1 O1 90.54(13) 8_665 .
N1 Cu1 O1 89.46(13) 7_545 .
N1 Cu1 O1 90.54(13) 2_655 .
N1 Cu1 O1 90.54(13) . 2_655
N1 Cu1 O1 89.46(13) 8_665 2_655
N1 Cu1 O1 90.54(13) 7_545 2_655
N1 Cu1 O1 89.46(13) 2_655 2_655
O1 Cu1 O1 180.00(15) . 2_655
S2 S1 S1 82.3(4) . 3
S2 S1 S1 77.6(5) . 4
S1 S1 S1 90.0 3 4
S2 S1 O4 138(4) . 3
S1 S1 O4 79.1(10) 3 3
S1 S1 O4 65(5) 4 3
S2 S1 O3 84.2(8) . 3
S1 S1 O3 66.5(10) 3 3
S1 S1 O3 152.1(9) 4 3
O4 S1 O3 121(4) 3 3
S2 S1 O2 62.3(7) . 3
S1 S1 O2 67.7(7) 3 3
S1 S1 O2 135.7(5) 4 3
O4 S1 O2 139(3) 3 3
O3 S1 O2 22.0(7) 3 3
S2 S1 O4 136(4) . 2
S1 S1 O4 60(5) 3 2
S1 S1 O4 79.6(12) 4 2
O4 S1 O4 23(2) 3 2
O3 S1 O4 100(3) 3 2
O2 S1 O4 116(4) 3 2
S2 S1 O3 77.3(7) . .
S1 S1 O3 146.3(9) 3 .
S1 S1 O3 59.7(10) 4 .
O4 S1 O3 99(3) 3 .
O3 S1 O3 136.1(9) 3 .
O2 S1 O3 122.7(10) 3 .
O4 S1 O3 121(4) 2 .
S2 S1 O2 56.7(6) . .
S1 S1 O2 132.1(5) 3 .
S1 S1 O2 60.1(6) 4 .
O4 S1 O2 114(4) 3 .
O3 S1 O2 125.0(11) 3 .
O2 S1 O2 106.8(7) 3 .
O4 S1 O2 135(3) 2 .
O3 S1 O2 20.6(6) . .
S2 S1 S2 34.8(4) . 3
S1 S1 S2 47.7(3) 3 3
S1 S1 S2 84.2(3) 4 3
O4 S1 S2 119(2) 3 3
O3 S1 S2 69.0(7) 3 3
O2 S1 S2 52.2(6) 3 3
O4 S1 S2 106(4) 2 3
O3 S1 S2 109.8(7) . 3
O2 S1 S2 89.8(6) . 3
S2 S1 S2 32.2(4) . 4
S1 S1 S2 81.1(3) 3 4
S1 S1 S2 45.7(2) 4 4
O4 S1 S2 107(5) 3 4
O3 S1 S2 112.6(7) 3 4
O2 S1 S2 91.8(6) 3 4
O4 S1 S2 113.0(19) 2 4
O3 S1 S2 67.4(8) . 4
O2 S1 S2 51.0(6) . 4
S2 S1 S2 46.6(4) 3 4
S2 S1 O4 121.2(15) . .
S1 S1 O4 70(4) 3 .
S1 S1 O4 52.6(16) 4 .
O4 S1 O4 17(2) 3 .
O3 S1 O4 125(4) 3 .
O2 S1 O4 137(4) 3 .
O4 S1 O4 27(4) 2 .
O3 S1 O4 98(4) . .
O2 S1 O4 109(3) . .
S2 S1 O4 104(3) 3 .
S2 S1 O4 91.4(8) 4 .
S2 S2 S2 90.003(1) 3 4
S2 S2 S1 96.3(6) 3 .
S2 S2 S1 103.1(6) 4 .
S2 S2 S2 45.001(3) 3 2
S2 S2 S2 45.001(1) 4 2
S1 S2 S2 103.8(4) . 2
S2 S2 O6 77(3) 3 .
S2 S2 O6 81.4(19) 4 .
S1 S2 O6 172(3) . .
S2 S2 O6 74.4(10) 2 .
S2 S2 O2 158.3(11) 3 .
S2 S2 O2 73.3(13) 4 .
S1 S2 O2 74.8(7) . .
S2 S2 O2 117.0(13) 2 .
O6 S2 O2 113(3) . .
S2 S2 O2 67.8(12) 3 3
S2 S2 O2 153.9(11) 4 3
S1 S2 O2 67.7(7) . 3
S2 S2 O2 111.6(12) 2 3
O6 S2 O2 105(3) . 3
O2 S2 O2 123.9(6) . 3
S2 S2 O6 82.0(16) 3 4
S2 S2 O6 64(2) 4 4
S1 S2 O6 167(2) . 4
S2 S2 O6 66(2) 2 4
O6 S2 O6 17.5(15) . 4
O2 S2 O6 102.2(13) . 4
O2 S2 O6 122.3(14) 3 4
S2 S2 O6 61.1(12) 3 3
S2 S2 O6 78(2) 4 3
S1 S2 O6 157.4(13) . 3
S2 S2 O6 61(2) 2 3
O6 S2 O6 16.1(12) . 3
O2 S2 O6 126.0(11) . 3
O2 S2 O6 101.1(17) 3 3
O6 S2 O6 23.9(16) 4 3
S2 S2 O6 67(2) 3 2
S2 S2 O6 62.9(17) 4 2
S1 S2 O6 157.2(10) . 2
S2 S2 O6 53.4(8) 2 2
O6 S2 O6 21.8(16) . 2
O2 S2 O6 115(3) . 2
O2 S2 O6 116(3) 3 2
O6 S2 O6 15.3(10) 4 2
O6 S2 O6 15.7(11) 3 2
S2 S2 S1 99.9(5) 3 4
S2 S2 S1 48.9(5) 4 4
S1 S2 S1 54.6(4) . 4
S2 S2 S1 69.9(6) 2 4
O6 S2 S1 130.2(19) . 4
O2 S2 S1 58.7(7) . 4
O2 S2 S1 119.4(7) 3 4
O6 S2 S1 113.2(19) 4 4
O6 S2 S1 125(2) 3 4
O6 S2 S1 110.8(16) 2 4
S2 S2 S1 44.7(3) 3 3
S2 S2 S1 94.6(5) 4 3
S1 S2 S1 52.0(4) . 3
S2 S2 S1 63.5(5) 2 3
O6 S2 S1 121(2) . 3
O2 S2 S1 121.4(7) . 3
O2 S2 S1 60.2(7) 3 3
O6 S2 S1 124(2) 4 3
O6 S2 S1 105.5(14) 3 3
O6 S2 S1 108.7(19) 2 3
S1 S2 S1 70.3(4) 4 3

loop_
_geom_bond_atom_site_label_1
_geom_bond_atom_site_label_2
_geom_bond_distance
_geom_bond_site_symmetry_2
C1 N1 1.311(7) .
C1 C2 1.393(7) .
C2 C3 1.379(8) .
C3 C4 1.409(7) .
C3 C3 1.491(9) 9_666
C4 C5 1.367(7) .
C5 N1 1.357(7) .
N1 Cu1 2.047(4) .
O1 Cu1 2.377(6) .
O2 O3 0.589(18) .
O2 S2 1.443(18) .
O2 S2 1.493(19) 4
O2 S1 1.560(17) 4
O2 S1 1.666(18) .
O3 S1 1.52(2) 4
O3 S1 1.62(2) .
O3 S2 1.834(19) .
O3 S2 1.89(2) 4
O4 O4 0.61(6) 3
O4 O4 0.61(6) 4
O4 O4 0.86(8) 2
O4 S1 1.52(7) 4
O4 S1 1.58(7) 2
O4 S1 1.87(5) .
O4 S1 1.93(6) 3
O6 O6 0.46(3) 4
O6 O6 0.46(3) 3
O6 O6 0.65(5) 2
O6 S2 1.407(15) .
O6 S2 1.52(3) 3
O6 S2 1.59(3) 4
O6 S2 1.687(17) 2
Cu1 N1 2.047(4) 8_665
Cu1 N1 2.047(4) 7_545
Cu1 N1 2.047(4) 2_655
Cu1 O1 2.377(6) 2_655
S1 S2 1.292(8) .
S1 S1 1.423(8) 3
S1 S1 1.423(8) 4
S1 O4 1.52(7) 3
S1 O3 1.52(2) 3
S1 O2 1.560(17) 3
S1 O4 1.58(7) 2
S1 S2 1.705(10) 3
S1 S2 1.790(9) 4
S2 S2 0.979(9) 3
S2 S2 0.979(9) 4
S2 S2 1.385(12) 2
S2 O2 1.493(19) 3
S2 O6 1.52(3) 4
S2 O6 1.59(3) 3
S2 O6 1.687(17) 2
S2 S1 1.705(10) 4
S2 S1 1.790(9) 3
